data_4337148
loop_
_publ_author_name
'Almodares, Zahra'
'Lucas, Stephanie J.'
'Crossley, Benjamin D.'
'Basri, Aida M.'
'Pask, Christopher M.'
'Hebden, Andrew J.'
'Phillips, Roger M.'
'McGowan, Patrick C.'

_publ_section_title
;
 Rhodium, iridium, and ruthenium half-sandwich picolinamide complexes as
 anticancer agents.
;
_journal_issue 2
_journal_name_full 'Inorganic chemistry'
_journal_page_first 727
_journal_page_last 736
_journal_paper_doi 10.1021/ic401529u
_journal_volume 53
_journal_year 2014
_chemical_formula_moiety 'C22 H23 Cl2 Ir N2 O, C H2 Cl2'
_chemical_formula_sum 'C23 H25 Cl4 Ir N2 O'
_chemical_formula_weight 679.45
_chemical_name_systematic
; 
 ? 
;
_space_group_IT_number 14
_symmetry_cell_setting monoclinic
_symmetry_space_group_name_Hall '-P 2yn'
_symmetry_space_group_name_H-M 'P 1 21/n 1'
_atom_sites_solution_hydrogens geom
_atom_sites_solution_primary direct
_atom_sites_solution_secondary difmap
_audit_creation_method SHELXL-97
_cell_angle_alpha 90.00
_cell_angle_beta 97.996(6)
_cell_angle_gamma 90.00
_cell_formula_units_Z 4
_cell_length_a 7.7924(10)
_cell_length_b 22.664(3)
_cell_length_c 14.6133(19)
_cell_measurement_reflns_used 7987
_cell_measurement_temperature 150(2)
_cell_measurement_theta_max 33.99
_cell_measurement_theta_min 2.28
_cell_volume 2555.7(6)
_computing_cell_refinement 'APEX 2 software, Bruker Nonius 2004'
_computing_data_collection 'APEX 2 software, Bruker Nonius 2004'
_computing_data_reduction 'SAINT, Bruker Nonius 2004'
_computing_molecular_graphics 'ORTEX (McArdle, 1995)'
_computing_publication_material 'local program'
_computing_structure_refinement 'SHELXL-97 (Sheldrick, 1997)'
_computing_structure_solution 'SHELXS-97 (Sheldrick, 1990)'
_diffrn_ambient_temperature 150(2)
_diffrn_detector_area_resol_mean '120 microns'
_diffrn_measured_fraction_theta_full 0.993
_diffrn_measured_fraction_theta_max 0.914
_diffrn_measurement_device_type 'Bruker X8 Apex diffractometer'
_diffrn_measurement_method 'Rotation images'
_diffrn_radiation_monochromator graphite
_diffrn_radiation_source 'fine-focus sealed tube'
_diffrn_radiation_type MoK\a
_diffrn_radiation_wavelength 0.71073
_diffrn_reflns_av_R_equivalents 0.0381
_diffrn_reflns_av_sigmaI/netI 0.0333
_diffrn_reflns_limit_h_max 9
_diffrn_reflns_limit_h_min -12
_diffrn_reflns_limit_k_max 35
_diffrn_reflns_limit_k_min -36
_diffrn_reflns_limit_l_max 23
_diffrn_reflns_limit_l_min -22
_diffrn_reflns_number 90089
_diffrn_reflns_theta_full 25.00
_diffrn_reflns_theta_max 35.64
_diffrn_reflns_theta_min 2.79
_diffrn_standards_decay_% 0
_diffrn_standards_interval_count 0
_diffrn_standards_interval_time 0
_diffrn_standards_number 0
_exptl_absorpt_coefficient_mu 5.660
_exptl_absorpt_correction_T_max 0.8697
_exptl_absorpt_correction_T_min 0.3095
_exptl_absorpt_correction_type multi-scan
_exptl_absorpt_process_details
;
Sheldrick, G.M. (2002). SADABS v. 2.03. University of Gottingen, Germany.
;
_exptl_crystal_colour orange
_exptl_crystal_density_diffrn 1.766
_exptl_crystal_density_method 'not measured'
_exptl_crystal_description fragment
_exptl_crystal_F_000 1320
_exptl_crystal_size_max 0.24
_exptl_crystal_size_mid 0.12
_exptl_crystal_size_min 0.02
_refine_diff_density_max 2.288
_refine_diff_density_min -1.347
_refine_diff_density_rms 0.145
_refine_ls_extinction_method none
_refine_ls_goodness_of_fit_ref 1.096
_refine_ls_hydrogen_treatment mixed
_refine_ls_matrix_type full
_refine_ls_number_parameters 317
_refine_ls_number_reflns 10785
_refine_ls_number_restraints 0
_refine_ls_restrained_S_all 1.096
_refine_ls_R_factor_all 0.0500
_refine_ls_R_factor_gt 0.0235
_refine_ls_shift/su_max 0.006
_refine_ls_shift/su_mean 0.000
_refine_ls_structure_factor_coef Fsqd
_refine_ls_weighting_details 'calc w=1/[\s^2^(Fo^2^)+(0.0065P)^2^+2.3584P] where P=(Fo^2^+2Fc^2^)/3'
_refine_ls_weighting_scheme calc
_refine_ls_wR_factor_gt 0.0346
_refine_ls_wR_factor_ref 0.0406
_reflns_number_gt 8163
_reflns_number_total 10785
_reflns_threshold_expression >2sigma(I)
_cod_data_source_file ic401529u_si_001.cif
_cod_data_source_block c:\users\steph\desktop\sjl167\sjl167
_cod_depositor_comments
;
The following automatic conversions were performed:

'_symmetry_cell_setting' value 'Monoclinic' changed to 'monoclinic'
according to
/usr/data/users/saulius/automatic-downloads/current/ACS/lib/dictionaries/cif_core.dic
dictionary named 'cif_core.dic' version 2.4.2 from 2011-04-26.

Automatic conversion script
Id: cif_fix_values 2281 2013-09-26 08:29:07Z andrius 
;
_cod_original_sg_symbol_H-M P21/n
_cod_database_code 4337148

loop_
_symmetry_equiv_pos_as_xyz
'x, y, z'
'-x+1/2, y+1/2, -z+1/2'
'-x, -y, -z'
'x-1/2, -y-1/2, z-1/2'

loop_
_atom_site_label
_atom_site_type_symbol
_atom_site_fract_x
_atom_site_fract_y
_atom_site_fract_z
_atom_site_U_iso_or_equiv
_atom_site_adp_type
_atom_site_occupancy
_atom_site_symmetry_multiplicity
_atom_site_calc_flag
_atom_site_refinement_flags
Ir1 Ir 0.187376(9) 0.141718(3) 0.872054(5) 0.01532(2) Uani 1 1 d .
Cl1 Cl -0.08394(7) 0.11034(2) 0.92098(4) 0.02452(10) Uani 1 1 d .
Cl2 Cl -0.29422(10) -0.00422(3) 0.58662(6) 0.05040(18) Uani 1 1 d .
Cl3 Cl -0.19258(11) 0.19168(4) 1.20444(7) 0.0702(3) Uani 1 1 d .
Cl4 Cl 0.06220(10) 0.09590(3) 1.23996(5) 0.04733(17) Uani 1 1 d .
O2 O -0.1484(2) 0.24845(7) 0.68900(10) 0.0284(3) Uani 1 1 d .
N1 N 0.1110(2) 0.22677(7) 0.90820(10) 0.0163(3) Uani 1 1 d .
N2 N 0.0350(2) 0.17262(7) 0.75039(11) 0.0188(3) Uani 1 1 d .
C1 C 0.3234(3) 0.05997(9) 0.92129(14) 0.0215(4) Uani 1 1 d .
C2 C 0.3943(3) 0.10969(9) 0.97707(13) 0.0216(4) Uani 1 1 d .
C3 C 0.4643(3) 0.15094(9) 0.91565(15) 0.0242(4) Uani 1 1 d .
C4 C 0.4339(3) 0.12724(9) 0.82279(15) 0.0238(4) Uani 1 1 d .
C5 C 0.3466(3) 0.07060(9) 0.82609(14) 0.0216(4) Uani 1 1 d .
C6 C 0.4100(3) 0.11315(12) 1.08129(15) 0.0366(6) Uani 1 1 d .
H6A H 0.5188 0.0947 1.1087 0.055 Uiso 1 1 calc R
H6B H 0.3122 0.0924 1.1023 0.055 Uiso 1 1 calc R
H6C H 0.4091 0.1546 1.1004 0.055 Uiso 1 1 calc R
C7 C 0.5563(3) 0.20816(11) 0.9436(2) 0.0388(6) Uani 1 1 d .
H7B H 0.5206 0.2224 1.0014 0.058 Uiso 1 1 calc R
H7C H 0.5263 0.2377 0.8949 0.058 Uiso 1 1 calc R
H7A H 0.6819 0.2016 0.9525 0.058 Uiso 1 1 calc R
C8 C 0.4957(3) 0.15403(12) 0.73840(18) 0.0398(6) Uani 1 1 d .
H8A H 0.6153 0.1416 0.7354 0.060 Uiso 1 1 calc R
H8B H 0.4910 0.1971 0.7424 0.060 Uiso 1 1 calc R
H8C H 0.4210 0.1407 0.6827 0.060 Uiso 1 1 calc R
C9 C 0.3051(3) 0.02819(11) 0.74640(17) 0.0363(6) Uani 1 1 d .
H9A H 0.4073 0.0041 0.7405 0.054 Uiso 1 1 calc R
H9B H 0.2718 0.0504 0.6892 0.054 Uiso 1 1 calc R
H9C H 0.2090 0.0025 0.7578 0.054 Uiso 1 1 calc R
C10 C 0.2397(3) 0.00677(10) 0.95786(18) 0.0331(5) Uani 1 1 d .
H10B H 0.1626 -0.0120 0.9076 0.050 Uiso 1 1 calc R
H10C H 0.1726 0.0190 1.0065 0.050 Uiso 1 1 calc R
H10A H 0.3296 -0.0213 0.9833 0.050 Uiso 1 1 calc R
C11 C -0.0051(4) 0.15874(14) 1.16989(19) 0.0400(6) Uani 1 1 d .
C31 C 0.1567(3) 0.25240(9) 0.99189(13) 0.0201(4) Uani 1 1 d .
C32 C 0.0994(3) 0.30823(10) 1.01252(14) 0.0241(4) Uani 1 1 d .
C33 C -0.0107(3) 0.33915(10) 0.94605(16) 0.0298(5) Uani 1 1 d .
C34 C -0.0602(3) 0.31261(9) 0.86010(14) 0.0264(5) Uani 1 1 d .
H34 H -0.1363 0.3325 0.8137 0.032 Uiso 1 1 calc R
C35 C 0.0028(3) 0.25671(9) 0.84291(13) 0.0179(4) Uani 1 1 d .
C36 C -0.0446(3) 0.22515(9) 0.75210(13) 0.0197(4) Uani 1 1 d .
C37 C -0.0037(3) 0.13801(9) 0.66773(12) 0.0213(4) Uani 1 1 d .
C38 C -0.1076(3) 0.08763(10) 0.66866(15) 0.0249(4) Uani 1 1 d .
C39 C -0.1526(3) 0.05608(10) 0.58641(17) 0.0308(5) Uani 1 1 d .
C40 C -0.0927(3) 0.07227(11) 0.50441(16) 0.0364(6) Uani 1 1 d .
H40 H -0.1247 0.0503 0.4493 0.044 Uiso 1 1 calc R
C41 C 0.0155(4) 0.12148(12) 0.50515(16) 0.0364(6) Uani 1 1 d .
C42 C 0.0602(3) 0.15463(10) 0.58593(14) 0.0285(5) Uani 1 1 d .
H11A H -0.032(4) 0.1444(13) 1.106(2) 0.052(9) Uiso 1 1 d .
H11B H 0.091(4) 0.1879(13) 1.1799(19) 0.049(9) Uiso 1 1 d .
H31 H 0.236(3) 0.2295(10) 1.0360(16) 0.025(6) Uiso 1 1 d .
H32 H 0.140(3) 0.3248(11) 1.0693(17) 0.032(7) Uiso 1 1 d .
H33 H -0.057(3) 0.3772(12) 0.9603(18) 0.037(7) Uiso 1 1 d .
H38 H -0.150(3) 0.0755(11) 0.7223(16) 0.026(6) Uiso 1 1 d .
H41 H 0.058(3) 0.1330(11) 0.4474(18) 0.035(7) Uiso 1 1 d .
H42 H 0.133(3) 0.1897(12) 0.5856(17) 0.034(7) Uiso 1 1 d .

loop_
_atom_site_aniso_label
_atom_site_aniso_U_11
_atom_site_aniso_U_22
_atom_site_aniso_U_33
_atom_site_aniso_U_23
_atom_site_aniso_U_13
_atom_site_aniso_U_12
Ir1 0.01570(3) 0.01589(3) 0.01409(3) 0.00066(3) 0.00112(2) 0.00226(3)
Cl1 0.0191(2) 0.0263(2) 0.0289(2) 0.0053(2) 0.00597(18) 0.00080(19)
Cl2 0.0446(4) 0.0369(4) 0.0661(5) -0.0203(3) -0.0051(3) -0.0101(3)
Cl3 0.0388(4) 0.0771(6) 0.0953(7) -0.0242(5) 0.0115(4) 0.0004(4)
Cl4 0.0520(4) 0.0468(4) 0.0421(3) 0.0027(3) 0.0029(3) -0.0148(3)
O2 0.0349(9) 0.0282(8) 0.0186(7) -0.0006(6) -0.0089(6) 0.0097(7)
N1 0.0171(8) 0.0181(8) 0.0134(7) 0.0002(6) 0.0005(6) 0.0017(6)
N2 0.0217(8) 0.0196(8) 0.0138(7) -0.0010(6) -0.0019(6) 0.0010(7)
C1 0.0185(9) 0.0207(10) 0.0253(9) 0.0037(8) 0.0032(7) 0.0070(8)
C2 0.0184(9) 0.0261(10) 0.0193(9) 0.0012(8) -0.0013(7) 0.0090(8)
C3 0.0144(9) 0.0224(11) 0.0350(11) -0.0002(8) 0.0007(8) 0.0045(8)
C4 0.0198(10) 0.0256(11) 0.0269(10) 0.0055(8) 0.0069(8) 0.0046(8)
C5 0.0215(10) 0.0197(9) 0.0240(9) -0.0020(8) 0.0044(7) 0.0072(8)
C6 0.0387(14) 0.0464(15) 0.0222(10) -0.0002(10) -0.0045(9) 0.0205(12)
C7 0.0207(11) 0.0292(12) 0.0646(18) -0.0075(12) -0.0003(11) -0.0008(10)
C8 0.0329(13) 0.0461(16) 0.0448(14) 0.0171(12) 0.0206(11) 0.0115(11)
C9 0.0401(14) 0.0337(13) 0.0340(12) -0.0120(10) 0.0016(10) 0.0126(11)
C10 0.0293(12) 0.0237(11) 0.0473(14) 0.0118(10) 0.0087(10) 0.0050(9)
C11 0.0368(15) 0.0499(17) 0.0331(13) -0.0036(12) 0.0036(11) -0.0047(12)
C31 0.0200(10) 0.0246(10) 0.0148(8) -0.0012(7) -0.0007(7) 0.0026(8)
C32 0.0249(11) 0.0266(11) 0.0199(9) -0.0079(8) -0.0002(8) 0.0022(9)
C33 0.0357(13) 0.0241(10) 0.0276(11) -0.0063(9) -0.0026(9) 0.0094(10)
C34 0.0306(12) 0.0222(10) 0.0238(10) -0.0007(8) -0.0057(8) 0.0085(9)
C35 0.0183(9) 0.0187(9) 0.0162(8) 0.0010(7) 0.0000(7) 0.0024(7)
C36 0.0210(10) 0.0221(10) 0.0153(8) 0.0007(7) -0.0009(7) 0.0000(8)
C37 0.0241(10) 0.0218(9) 0.0166(8) -0.0020(8) -0.0019(7) 0.0056(8)
C38 0.0245(11) 0.0251(11) 0.0236(10) -0.0038(8) -0.0018(8) 0.0037(8)
C39 0.0296(12) 0.0235(11) 0.0362(12) -0.0105(9) -0.0068(10) 0.0056(9)
C40 0.0447(15) 0.0365(13) 0.0250(11) -0.0143(10) -0.0063(10) 0.0128(12)
C41 0.0509(16) 0.0392(14) 0.0187(10) -0.0042(9) 0.0030(10) 0.0124(12)
C42 0.0374(13) 0.0286(12) 0.0197(9) -0.0008(8) 0.0042(9) 0.0045(10)

loop_
_atom_type_symbol
_atom_type_description
_atom_type_scat_dispersion_real
_atom_type_scat_dispersion_imag
_atom_type_scat_source
C C 0.0033 0.0016 'International Tables Vol C Tables 4.2.6.8 and 6.1.1.4'
H H 0.0000 0.0000 'International Tables Vol C Tables 4.2.6.8 and 6.1.1.4'
N N 0.0061 0.0033 'International Tables Vol C Tables 4.2.6.8 and 6.1.1.4'
O O 0.0106 0.0060 'International Tables Vol C Tables 4.2.6.8 and 6.1.1.4'
Cl Cl 0.1484 0.1585 'International Tables Vol C Tables 4.2.6.8 and 6.1.1.4'
Ir Ir -1.4442 7.9887 'International Tables Vol C Tables 4.2.6.8 and 6.1.1.4'

loop_
_geom_angle_atom_site_label_1
_geom_angle_atom_site_label_2
_geom_angle_atom_site_label_3
_geom_angle
N1 Ir1 N2 76.27(6)
N1 Ir1 C4 121.06(7)
N2 Ir1 C4 100.99(7)
N1 Ir1 C3 98.16(7)
N2 Ir1 C3 129.27(8)
C4 Ir1 C3 38.97(8)
N1 Ir1 C2 109.50(7)
N2 Ir1 C2 166.29(7)
C4 Ir1 C2 65.32(8)
C3 Ir1 C2 38.92(8)
N1 Ir1 C5 160.05(7)
N2 Ir1 C5 105.12(7)
C4 Ir1 C5 39.00(8)
C3 Ir1 C5 65.16(8)
C2 Ir1 C5 65.08(7)
N1 Ir1 C1 145.78(7)
N2 Ir1 C1 137.79(7)
C4 Ir1 C1 64.74(8)
C3 Ir1 C1 64.69(8)
C2 Ir1 C1 38.64(8)
C5 Ir1 C1 38.42(7)
N1 Ir1 Cl1 84.63(5)
N2 Ir1 Cl1 86.25(5)
C4 Ir1 Cl1 154.23(6)
C3 Ir1 Cl1 144.17(6)
C2 Ir1 Cl1 106.43(6)
C5 Ir1 Cl1 115.27(6)
C1 Ir1 Cl1 93.24(6)
C31 N1 C35 118.50(17)
C31 N1 Ir1 124.78(13)
C35 N1 Ir1 116.68(12)
C36 N2 C37 117.11(16)
C36 N2 Ir1 118.95(12)
C37 N2 Ir1 123.62(13)
C5 C1 C2 108.74(18)
C5 C1 C10 126.4(2)
C2 C1 C10 124.88(19)
C5 C1 Ir1 70.44(11)
C2 C1 Ir1 70.11(11)
C10 C1 Ir1 125.25(15)
C3 C2 C1 107.35(17)
C3 C2 C6 127.1(2)
C1 C2 C6 125.2(2)
C3 C2 Ir1 69.94(11)
C1 C2 Ir1 71.25(11)
C6 C2 Ir1 129.57(15)
C4 C3 C2 108.27(18)
C4 C3 C7 125.5(2)
C2 C3 C7 126.2(2)
C4 C3 Ir1 70.32(11)
C2 C3 Ir1 71.14(11)
C7 C3 Ir1 125.21(15)
C3 C4 C5 108.18(18)
C3 C4 C8 125.9(2)
C5 C4 C8 125.7(2)
C3 C4 Ir1 70.71(11)
C5 C4 Ir1 71.51(12)
C8 C4 Ir1 127.41(15)
C1 C5 C4 107.44(18)
C1 C5 C9 126.4(2)
C4 C5 C9 125.9(2)
C1 C5 Ir1 71.15(11)
C4 C5 Ir1 69.49(11)
C9 C5 Ir1 129.32(15)
C2 C6 H6A 109.5
C2 C6 H6B 109.5
H6A C6 H6B 109.5
C2 C6 H6C 109.5
H6A C6 H6C 109.5
H6B C6 H6C 109.5
C3 C7 H7B 109.5
C3 C7 H7C 109.5
H7B C7 H7C 109.5
C3 C7 H7A 109.5
H7B C7 H7A 109.5
H7C C7 H7A 109.5
C4 C8 H8A 109.5
C4 C8 H8B 109.5
H8A C8 H8B 109.5
C4 C8 H8C 109.5
H8A C8 H8C 109.5
H8B C8 H8C 109.5
C5 C9 H9A 109.5
C5 C9 H9B 109.5
H9A C9 H9B 109.5
C5 C9 H9C 109.5
H9A C9 H9C 109.5
H9B C9 H9C 109.5
C1 C10 H10B 109.5
C1 C10 H10C 109.5
H10B C10 H10C 109.5
C1 C10 H10A 109.5
H10B C10 H10A 109.5
H10C C10 H10A 109.5
Cl3 C11 Cl4 111.05(16)
Cl3 C11 H11A 109.5(18)
Cl4 C11 H11A 106.6(18)
Cl3 C11 H11B 108.1(17)
Cl4 C11 H11B 106.9(17)
H11A C11 H11B 115(2)
N1 C31 C32 122.28(18)
N1 C31 H31 115.4(14)
C32 C31 H31 122.3(14)
C31 C32 C33 119.51(19)
C31 C32 H32 118.9(16)
C33 C32 H32 121.5(16)
C32 C33 C34 118.5(2)
C32 C33 H33 120.7(16)
C34 C33 H33 120.8(16)
C35 C34 C33 119.52(19)
C35 C34 H34 120.2
C33 C34 H34 120.2
N1 C35 C34 121.71(17)
N1 C35 C36 115.58(17)
C34 C35 C36 122.71(17)
O2 C36 N2 127.65(18)
O2 C36 C35 120.06(18)
N2 C36 C35 112.30(16)
C38 C37 C42 119.94(19)
C38 C37 N2 119.40(18)
C42 C37 N2 120.66(19)
C39 C38 C37 118.9(2)
C39 C38 H38 119.6(15)
C37 C38 H38 121.5(15)
C40 C39 C38 122.0(2)
C40 C39 Cl2 119.46(18)
C38 C39 Cl2 118.6(2)
C39 C40 C41 118.5(2)
C39 C40 H40 120.7
C41 C40 H40 120.7
C40 C41 C42 120.9(2)
C40 C41 H41 118.7(15)
C42 C41 H41 120.4(16)
C41 C42 C37 119.7(2)
C41 C42 H42 120.5(15)
C37 C42 H42 119.7(15)

loop_
_geom_bond_atom_site_label_1
_geom_bond_atom_site_label_2
_geom_bond_distance
Ir1 N1 2.1061(16)
Ir1 N2 2.1151(16)
Ir1 C4 2.168(2)
Ir1 C3 2.173(2)
Ir1 C2 2.1895(19)
Ir1 C5 2.1954(19)
Ir1 C1 2.2049(19)
Ir1 Cl1 2.4305(6)
Cl2 C39 1.757(3)
Cl3 C11 1.775(3)
Cl4 C11 1.789(3)
O2 C36 1.256(2)
N1 C31 1.356(2)
N1 C35 1.363(2)
N2 C36 1.344(3)
N2 C37 1.437(2)
C1 C5 1.448(3)
C1 C2 1.454(3)
C1 C10 1.504(3)
C2 C3 1.454(3)
C2 C6 1.513(3)
C3 C4 1.448(3)
C3 C7 1.510(3)
C4 C5 1.457(3)
C4 C8 1.512(3)
C5 C9 1.510(3)
C6 H6A 0.9800
C6 H6B 0.9800
C6 H6C 0.9800
C7 H7B 0.9800
C7 H7C 0.9800
C7 H7A 0.9800
C8 H8A 0.9800
C8 H8B 0.9800
C8 H8C 0.9800
C9 H9A 0.9800
C9 H9B 0.9800
C9 H9C 0.9800
C10 H10B 0.9800
C10 H10C 0.9800
C10 H10A 0.9800
C11 H11A 0.98(3)
C11 H11B 0.99(3)
C31 C32 1.389(3)
C31 H31 0.98(2)
C32 C33 1.392(3)
C32 H32 0.93(2)
C33 C34 1.398(3)
C33 H33 0.97(3)
C34 C35 1.394(3)
C34 H34 0.9500
C35 C36 1.508(3)
C37 C38 1.401(3)
C37 C42 1.409(3)
C38 C39 1.401(3)
C38 H38 0.93(2)
C39 C40 1.395(4)
C40 C41 1.397(4)
C40 H40 0.9500
C41 C42 1.402(3)
C41 H41 0.98(3)
C42 H42 0.98(3)
